data_2021363
loop_
_publ_author_name
'Vande Velde, Christophe M. L.'
'Zeller, Matthias'
'Azov, Vladimir A.'

_publ_section_title
;
 Comparison of computationally cheap methods for providing insight into
 the crystal packing of highly bromomethylated azobenzenes
;
_journal_coeditor_code KY3150
_journal_issue 12
_journal_name_full 'Acta Crystallographica Section C'
_journal_page_first
;
;
_journal_paper_doi 10.1107/S2053229618015309
_journal_volume 74
_journal_year 2018
_chemical_formula_iupac 'C14 H10 Br4 N2'
_chemical_formula_moiety 'C14 H10 Br4 N2'
_chemical_formula_sum 'C14 H10 Br4 N2'
_chemical_formula_weight 525.88
_chemical_melting_point 425.1(10)
_chemical_name_systematic
;
(<i>E</i>)-1,2-Bis[4-(dibromomethyl)phenyl]diazene
;
_space_group_crystal_system monoclinic
_space_group_IT_number 15
_space_group_name_Hall '-C 2yc'
_space_group_name_H-M_alt 'C 1 2/c 1'
_symmetry_space_group_name_Hall '-C 2yc'
_symmetry_space_group_name_H-M 'C 1 2/c 1'
_atom_sites_solution_hydrogens geom
_atom_sites_solution_primary direct
_atom_sites_solution_secondary difmap
_audit_creation_method SHELXL-2018/3
_cell_angle_alpha 90
_cell_angle_beta 114.797(2)
_cell_angle_gamma 90
_cell_formula_units_Z 4
_cell_length_a 20.379(3)
_cell_length_b 8.6401(10)
_cell_length_c 9.8451(10)
_cell_measurement_reflns_used 2626
_cell_measurement_temperature 100(2)
_cell_measurement_theta_max 30.86
_cell_measurement_theta_min 2.41
_cell_volume 1573.7(3)
_computing_cell_refinement
;
SAINT (Bruker, 2009)
;
_computing_data_collection
;
APEX2 (Bruker, 2009)
;
_computing_data_reduction
;
SAINT (Bruker, 2009)
;
_computing_publication_material
;
SHELXL2018 (Sheldrick, 2015)
;
_computing_structure_refinement
;
SHELXL2018 (Sheldrick, 2015) and
<i>shelXle</i>(H\"ubschle <i>et al.</i>, 2011)
;
_computing_structure_solution
;
SHELXS2013 (Sheldrick, 2008)
;
_diffrn_ambient_temperature 100(2)
_diffrn_measured_fraction_theta_full 0.995
_diffrn_measured_fraction_theta_max 0.908
_diffrn_measurement_device_type 'Bruker SMART 1000'
_diffrn_measurement_method '\w scans'
_diffrn_radiation_monochromator graphite
_diffrn_radiation_type MoK\a
_diffrn_radiation_wavelength 0.71073
_diffrn_reflns_av_R_equivalents 0.0283
_diffrn_reflns_av_unetI/netI 0.0360
_diffrn_reflns_limit_h_max 29
_diffrn_reflns_limit_h_min -24
_diffrn_reflns_limit_k_max 12
_diffrn_reflns_limit_k_min -12
_diffrn_reflns_limit_l_max 13
_diffrn_reflns_limit_l_min -14
_diffrn_reflns_number 5663
_diffrn_reflns_theta_full 25.242
_diffrn_reflns_theta_max 31.241
_diffrn_reflns_theta_min 2.202
_diffrn_source 'fine-focus sealed tube'
_exptl_absorpt_coefficient_mu 10.220
_exptl_absorpt_correction_T_max 0.7462
_exptl_absorpt_correction_T_min 0.4058
_exptl_absorpt_correction_type multi-scan
_exptl_absorpt_process_details
;
(SADABS; Krause <i>et al.</i>, 2015)
;
_exptl_crystal_colour red
_exptl_crystal_density_diffrn 2.220
_exptl_crystal_density_method 'not measured'
_exptl_crystal_description block
_exptl_crystal_F_000 992
_exptl_crystal_size_max 0.510
_exptl_crystal_size_mid 0.480
_exptl_crystal_size_min 0.380
_refine_diff_density_max 0.821
_refine_diff_density_min -0.602
_refine_ls_extinction_coef 0.00183(16)
_refine_ls_extinction_expression Fc^*^=kFc[1+0.001xFc^2^\l^3^/sin(2\q)]^-1/4^
_refine_ls_extinction_method
;
SHELXL2018 (Sheldrick, 2015)
;
_refine_ls_goodness_of_fit_ref 1.023
_refine_ls_hydrogen_treatment constr
_refine_ls_matrix_type full
_refine_ls_number_parameters 92
_refine_ls_number_reflns 2322
_refine_ls_number_restraints 0
_refine_ls_restrained_S_all 1.023
_refine_ls_R_factor_all 0.0301
_refine_ls_R_factor_gt 0.0239
_refine_ls_shift/su_max 0.002
_refine_ls_shift/su_mean 0.000
_refine_ls_structure_factor_coef Fsqd
_refine_ls_weighting_details 'w=1/[\s^2^(Fo^2^)+(0.0249P)^2^+1.3279P] where P=(Fo^2^+2Fc^2^)/3'
_refine_ls_weighting_scheme calc
_refine_ls_wR_factor_gt 0.0539
_refine_ls_wR_factor_ref 0.0556
_reflns_number_gt 2049
_reflns_number_total 2322
_reflns_threshold_expression 'I > 2\s(I)'
_cod_data_source_file ky3150sup1.cif
_cod_data_source_block 6
_cod_depositor_comments
;
The following automatic conversions were performed:

'_chemical_melting_point' value '151-153 C' was changed to
'425.1(10)' - it was converted from degrees Celsius(C) to Kelvins(K),
the average value was taken and precision was estimated.

Automatic conversion script
Id: cif_fix_values 4973 2017-02-22 13:04:09Z antanas 
;
_cod_database_code 2021363
_shelx_space_group_comment
;
The symmetry employed for this shelxl refinement is uniquely defined
by the following loop, which should always be used as a source of
symmetry information in preference to the above space-group names.
They are only intended as comments.
;
_shelx_estimated_absorpt_t_min 0.078
_shelx_estimated_absorpt_t_max 0.112

loop_
_space_group_symop_operation_xyz
'x, y, z'
'-x, y, -z+1/2'
'x+1/2, y+1/2, z'
'-x+1/2, y+1/2, -z+1/2'
'-x, -y, -z'
'x, -y, z-1/2'
'-x+1/2, -y+1/2, -z'
'x+1/2, -y+1/2, z-1/2'

loop_
_atom_site_type_symbol
_atom_site_label
_atom_site_fract_x
_atom_site_fract_y
_atom_site_fract_z
_atom_site_U_iso_or_equiv
_atom_site_adp_type
_atom_site_calc_flag
_atom_site_occupancy
Br Br1 0.23156(2) 0.44833(3) 0.27413(3) 0.01427(7) Uani d 1
Br Br2 0.36677(2) 0.26407(2) 0.50812(3) 0.01505(8) Uani d 1
N N1 0.48068(10) 0.9973(2) 0.5356(2) 0.0120(4) Uani d 1
C C1 0.44107(11) 0.8564(2) 0.5167(2) 0.0096(4) Uani d 1
C C2 0.44206(13) 0.7356(2) 0.4222(3) 0.0124(4) Uani d 1
H H2 0.470686 0.743489 0.367280 0.015 Uiso calc 1
C C3 0.40098(13) 0.6056(2) 0.4103(3) 0.0124(4) Uani d 1
H H3 0.401720 0.522915 0.347309 0.015 Uiso calc 1
C C4 0.35791(12) 0.5935(2) 0.4902(2) 0.0102(4) Uani d 1
C C5 0.35691(12) 0.7138(2) 0.5828(3) 0.0116(4) Uani d 1
H H5 0.327697 0.706657 0.636582 0.014 Uiso calc 1
C C6 0.39902(12) 0.8452(2) 0.5966(3) 0.0119(4) Uani d 1
H H6 0.398937 0.927179 0.660821 0.014 Uiso calc 1
C C7 0.31141(13) 0.4548(2) 0.4738(3) 0.0118(4) Uani d 1
H H7 0.290721 0.461829 0.549495 0.014 Uiso calc 1

loop_
_atom_site_aniso_label
_atom_site_aniso_U_11
_atom_site_aniso_U_22
_atom_site_aniso_U_33
_atom_site_aniso_U_12
_atom_site_aniso_U_13
_atom_site_aniso_U_23
Br1 0.00683(12) 0.01807(11) 0.01567(13) -0.00205(7) 0.00252(9) -0.00163(8)
Br2 0.01663(14) 0.00894(10) 0.01627(13) -0.00040(7) 0.00363(10) 0.00142(7)
N1 0.0100(10) 0.0096(7) 0.0146(10) -0.0021(6) 0.0032(8) 0.0006(6)
C1 0.0058(10) 0.0094(8) 0.0104(10) -0.0015(7) 0.0004(8) 0.0003(7)
C2 0.0119(11) 0.0125(9) 0.0136(11) -0.0025(8) 0.0060(9) -0.0026(8)
C3 0.0133(11) 0.0110(9) 0.0138(11) -0.0019(7) 0.0065(9) -0.0031(7)
C4 0.0079(10) 0.0092(8) 0.0113(10) -0.0019(7) 0.0017(8) 0.0006(7)
C5 0.0103(11) 0.0122(9) 0.0129(11) -0.0010(7) 0.0055(9) 0.0007(7)
C6 0.0115(11) 0.0103(8) 0.0133(11) -0.0006(7) 0.0046(9) -0.0009(7)
C7 0.0111(11) 0.0104(9) 0.0144(11) -0.0023(7) 0.0057(9) -0.0021(7)

loop_
_atom_type_symbol
_atom_type_description
_atom_type_scat_dispersion_real
_atom_type_scat_dispersion_imag
_atom_type_scat_source
C C 0.0033 0.0016 'International Tables Vol C Tables 4.2.6.8 and 6.1.1.4'
H H 0.0000 0.0000 'International Tables Vol C Tables 4.2.6.8 and 6.1.1.4'
Br Br -0.2901 2.4595 'International Tables Vol C Tables 4.2.6.8 and 6.1.1.4'
N N 0.0061 0.0033 'International Tables Vol C Tables 4.2.6.8 and 6.1.1.4'

loop_
_geom_angle_atom_site_label_1
_geom_angle_atom_site_label_2
_geom_angle_atom_site_label_3
_geom_angle_site_symmetry_1
_geom_angle
N1 N1 C1 5_676 114.3(2)
C6 C1 C2 . 120.49(19)
C6 C1 N1 . 115.77(18)
C2 C1 N1 . 123.7(2)
C3 C2 C1 . 119.1(2)
C3 C2 H2 . 120.5
C1 C2 H2 . 120.5
C2 C3 C4 . 120.8(2)
C2 C3 H3 . 119.6
C4 C3 H3 . 119.6
C5 C4 C3 . 119.76(19)
C5 C4 C7 . 119.2(2)
C3 C4 C7 . 120.99(19)
C4 C5 C6 . 119.7(2)
C4 C5 H5 . 120.2
C6 C5 H5 . 120.2
C1 C6 C5 . 120.2(2)
C1 C6 H6 . 119.9
C5 C6 H6 . 119.9
C4 C7 Br2 . 111.44(16)
C4 C7 Br1 . 110.73(15)
Br2 C7 Br1 . 109.11(10)
C4 C7 H7 . 108.5
Br2 C7 H7 . 108.5
Br1 C7 H7 . 108.5

loop_
_geom_bond_atom_site_label_1
_geom_bond_atom_site_label_2
_geom_bond_site_symmetry_2
_geom_bond_distance
Br1 C7 . 1.958(2)
Br2 C7 . 1.945(2)
N1 N1 5_676 1.255(4)
N1 C1 . 1.429(3)
C1 C6 . 1.389(3)
C1 C2 . 1.404(3)
C2 C3 . 1.376(3)
C2 H2 . 0.9500
C3 C4 . 1.407(3)
C3 H3 . 0.9500
C4 C5 . 1.388(3)
C4 C7 . 1.494(3)
C5 C6 . 1.395(3)
C5 H5 . 0.9500
C6 H6 . 0.9500
C7 H7 . 1.0000

loop_
_geom_torsion_atom_site_label_1
_geom_torsion_atom_site_label_2
_geom_torsion_atom_site_label_3
_geom_torsion_atom_site_label_4
_geom_torsion_site_symmetry_1
_geom_torsion
N1 N1 C1 C6 5_676 178.6(2)
N1 N1 C1 C2 5_676 -2.6(4)
C6 C1 C2 C3 . -0.2(3)
N1 C1 C2 C3 . -179.0(2)
C1 C2 C3 C4 . 0.6(3)
C2 C3 C4 C5 . -0.3(3)
C2 C3 C4 C7 . 178.0(2)
C3 C4 C5 C6 . -0.4(3)
C7 C4 C5 C6 . -178.7(2)
C2 C1 C6 C5 . -0.4(3)
N1 C1 C6 C5 . 178.4(2)
C4 C5 C6 C1 . 0.8(3)
C5 C4 C7 Br2 . -128.80(19)
C3 C4 C7 Br2 . 52.9(3)
C5 C4 C7 Br1 . 109.6(2)
C3 C4 C7 Br1 . -68.7(2)

_cod_database_fobs_code 2021363
